data_7215341
loop_
_publ_author_name
'Shi, Lian-Xu'
'Xu, Xuan'
'Wu, Chuan-De'

_publ_section_title
;
 Five intercalating coordination networks based on an identical anionic
 lamella and diverse hydrated cations
;
_journal_issue 20
_journal_name_full CrystEngComm
_journal_page_first 6027
_journal_paper_doi 10.1039/c1ce05613a
_journal_volume 13
_journal_year 2011
_chemical_formula_sum 'C18 H30 Cu Gd2 N2 O30'
_chemical_formula_weight 1132.48
_chemical_name_systematic
;
?
;
_space_group_IT_number 2
_symmetry_cell_setting triclinic
_symmetry_space_group_name_Hall '-P 1'
_symmetry_space_group_name_H-M 'P -1'
_atom_sites_solution_hydrogens geom
_atom_sites_solution_primary direct
_atom_sites_solution_secondary difmap
_audit_creation_method SHELXL-97
_cell_angle_alpha 93.603(6)
_cell_angle_beta 101.819(6)
_cell_angle_gamma 109.742(6)
_cell_formula_units_Z 1
_cell_length_a 8.6552(10)
_cell_length_b 9.2760(11)
_cell_length_c 10.6950(11)
_cell_measurement_reflns_used 7707
_cell_measurement_temperature 296(2)
_cell_measurement_theta_max 25.05
_cell_measurement_theta_min 1.97
_cell_volume 782.89(16)
_computing_structure_refinement 'SHELXL-97 (Sheldrick, 1997)'
_computing_structure_solution 'SHELXS-97 (Sheldrick, 1990)'
_diffrn_ambient_temperature 296(2)
_diffrn_measured_fraction_theta_full 0.958
_diffrn_measured_fraction_theta_max 0.958
_diffrn_radiation_monochromator graphite
_diffrn_radiation_source 'fine-focus sealed tube'
_diffrn_radiation_type MoK\a
_diffrn_radiation_wavelength 0.71073
_diffrn_reflns_av_R_equivalents 0.0511
_diffrn_reflns_av_sigmaI/netI 0.0630
_diffrn_reflns_limit_h_max 10
_diffrn_reflns_limit_h_min -10
_diffrn_reflns_limit_k_max 11
_diffrn_reflns_limit_k_min -11
_diffrn_reflns_limit_l_max 12
_diffrn_reflns_limit_l_min -12
_diffrn_reflns_number 7707
_diffrn_reflns_theta_full 25.05
_diffrn_reflns_theta_max 25.05
_diffrn_reflns_theta_min 1.97
_exptl_absorpt_coefficient_mu 4.984
_exptl_absorpt_correction_T_max 0.779
_exptl_absorpt_correction_T_min 0.705
_exptl_absorpt_correction_type empirical
_exptl_crystal_colour Blue
_exptl_crystal_density_diffrn 2.402
_exptl_crystal_density_method 'not measured'
_exptl_crystal_description Bloc
_exptl_crystal_F_000 549
_exptl_crystal_size_max 0.19
_exptl_crystal_size_mid 0.06
_exptl_crystal_size_min 0.05
_refine_diff_density_max 1.348
_refine_diff_density_min -2.007
_refine_diff_density_rms 0.206
_refine_ls_extinction_method none
_refine_ls_goodness_of_fit_ref 1.048
_refine_ls_hydrogen_treatment constr
_refine_ls_matrix_type full
_refine_ls_number_parameters 241
_refine_ls_number_reflns 2661
_refine_ls_number_restraints 0
_refine_ls_restrained_S_all 1.048
_refine_ls_R_factor_all 0.0571
_refine_ls_R_factor_gt 0.0457
_refine_ls_shift/su_max 0.000
_refine_ls_shift/su_mean 0.000
_refine_ls_structure_factor_coef Fsqd
_refine_ls_weighting_details 'calc w=1/[\s^2^(Fo^2^)+(0.0689P)^2^+0.0000P] where P=(Fo^2^+2Fc^2^)/3'
_refine_ls_weighting_scheme calc
_refine_ls_wR_factor_gt 0.1089
_refine_ls_wR_factor_ref 0.1144
_reflns_number_gt 2223
_reflns_number_total 2661
_reflns_threshold_expression >2sigma(I)
_cod_data_source_file c1ce05613a.txt
_cod_data_source_block New3
_cod_original_cell_volume 782.89(15)
_cod_original_sg_symbol_H-M P-1
_cod_database_code 7215341

loop_
_symmetry_equiv_pos_as_xyz
'x, y, z'
'-x, -y, -z'

loop_
_atom_site_label
_atom_site_type_symbol
_atom_site_fract_x
_atom_site_fract_y
_atom_site_fract_z
_atom_site_U_iso_or_equiv
_atom_site_adp_type
_atom_site_occupancy
_atom_site_symmetry_multiplicity
_atom_site_calc_flag
_atom_site_refinement_flags
Gd1 Gd 0.28741(5) 0.83912(5) 0.35525(4) 0.02434(18) Uani 1 1 d .
Cu1 Cu -0.5000 0.5000 0.0000 0.0610(6) Uani 1 2 d S
O1 O -0.3244(7) 1.2800(7) 0.4493(5) 0.0295(14) Uani 1 1 d .
O2 O -0.2330(8) 1.3986(8) 0.2898(6) 0.0446(17) Uani 1 1 d .
O3 O 0.0498(13) 1.3639(8) 0.1507(7) 0.070(3) Uani 1 1 d .
O4 O 0.1216(8) 1.5808(7) 0.2787(6) 0.0386(16) Uani 1 1 d .
O5 O 0.3876(7) 1.0626(6) 0.5277(5) 0.0308(14) Uani 1 1 d .
O6 O 0.4971(8) 1.2813(7) 0.6585(6) 0.0375(15) Uani 1 1 d .
O7 O 0.1940(8) 1.0687(8) 0.7432(6) 0.0427(17) Uani 1 1 d .
O8 O -0.0621(7) 1.0813(7) 0.7317(5) 0.0316(14) Uani 1 1 d .
O9 O 0.4143(9) 1.0719(7) 0.2678(6) 0.051(2) Uani 1 1 d .
H9A H 0.4650 1.1509 0.3194 0.061 Uiso 1 1 d .
H9B H 0.4510 1.0721 0.2028 0.061 Uiso 1 1 d .
O10 O 0.2655(11) 0.7884(8) 0.1267(7) 0.060(2) Uani 1 1 d .
H10A H 0.3143 0.8599 0.0910 0.072 Uiso 1 1 d .
H10B H 0.2334 0.6934 0.1160 0.072 Uiso 1 1 d .
O11 O -0.2216(11) 0.4920(9) 0.0239(7) 0.060(2) Uani 1 1 d .
H11A H -0.2176 0.5485 -0.0325 0.072 Uiso 1 1 d .
H11B H -0.1428 0.4982 0.0849 0.072 Uiso 1 1 d .
O12 O -0.5991(12) 0.2718(9) -0.0297(7) 0.075(3) Uani 1 1 d .
H12A H -0.6077 0.2294 -0.1033 0.090 Uiso 1 1 d .
H12B H -0.5216 0.2450 0.0172 0.090 Uiso 1 1 d .
O13 O -0.5102(10) 0.5165(9) -0.1860(7) 0.058(2) Uani 1 1 d .
H13A H -0.5182 0.4389 -0.2318 0.070 Uiso 1 1 d .
H13B H -0.5997 0.5271 -0.2180 0.070 Uiso 1 1 d .
OW1 O 0.3412(15) 0.9102(11) -0.0921(9) 0.087(3) Uani 1 1 d .
H10C H 0.2497 0.9275 -0.1106 0.105 Uiso 1 1 d .
H10D H 0.3109 0.8169 -0.1169 0.105 Uiso 1 1 d .
OW2 O -0.8579(17) 0.1231(11) 0.0733(8) 0.105(4) Uani 1 1 d .
H10E H -0.9174 0.1576 0.1066 0.126 Uiso 1 1 d .
H10F H -0.7597 0.1795 0.1043 0.126 Uiso 1 1 d .
N1 N -0.0503(8) 1.2244(7) 0.5305(6) 0.0210(15) Uani 1 1 d .
C1 C -0.0518(10) 1.3042(9) 0.4298(7) 0.0233(18) Uani 1 1 d .
C2 C 0.0841(10) 1.3517(9) 0.3708(8) 0.0239(18) Uani 1 1 d .
C3 C 0.2206(11) 1.3106(9) 0.4201(8) 0.0269(19) Uani 1 1 d .
H3A H 0.3126 1.3389 0.3827 0.032 Uiso 1 1 calc R
C4 C 0.2253(10) 1.2279(9) 0.5244(7) 0.0230(18) Uani 1 1 d .
C5 C 0.0851(10) 1.1898(9) 0.5777(8) 0.0256(19) Uani 1 1 d .
C6 C -0.2178(10) 1.3313(9) 0.3858(8) 0.0250(19) Uani 1 1 d .
C7 C 0.0858(10) 1.4404(10) 0.2573(8) 0.0274(19) Uani 1 1 d .
C8 C 0.3747(10) 1.1845(10) 0.5754(8) 0.0262(19) Uani 1 1 d .
C9 C 0.0728(11) 1.1050(10) 0.6948(8) 0.028(2) Uani 1 1 d .

loop_
_atom_site_aniso_label
_atom_site_aniso_U_11
_atom_site_aniso_U_22
_atom_site_aniso_U_33
_atom_site_aniso_U_23
_atom_site_aniso_U_13
_atom_site_aniso_U_12
Gd1 0.0141(2) 0.0280(3) 0.0341(3) 0.00973(17) 0.00643(16) 0.01015(17)
Cu1 0.0767(15) 0.0615(13) 0.0470(11) -0.0162(9) -0.0216(10) 0.0531(12)
O1 0.017(3) 0.041(4) 0.035(3) 0.018(3) 0.007(2) 0.013(3)
O2 0.023(3) 0.066(5) 0.061(4) 0.040(4) 0.016(3) 0.028(3)
O3 0.140(9) 0.053(5) 0.033(4) 0.010(4) 0.023(5) 0.053(5)
O4 0.037(4) 0.025(3) 0.048(4) 0.009(3) 0.007(3) 0.005(3)
O5 0.022(3) 0.030(3) 0.042(4) 0.005(3) 0.010(3) 0.010(3)
O6 0.025(3) 0.042(4) 0.048(4) -0.002(3) 0.000(3) 0.023(3)
O7 0.030(4) 0.073(5) 0.045(4) 0.024(3) 0.014(3) 0.039(4)
O8 0.020(3) 0.047(4) 0.039(3) 0.020(3) 0.015(3) 0.019(3)
O9 0.054(5) 0.039(4) 0.039(4) 0.013(3) 0.003(3) -0.004(3)
O10 0.101(7) 0.037(4) 0.047(4) 0.015(3) 0.029(4) 0.025(4)
O11 0.072(6) 0.073(5) 0.049(4) 0.019(4) 0.003(4) 0.048(5)
O12 0.097(7) 0.064(5) 0.060(5) -0.023(4) -0.032(5) 0.061(5)
O13 0.058(5) 0.072(5) 0.048(4) -0.015(4) -0.016(4) 0.050(4)
OW1 0.130(9) 0.081(6) 0.081(6) 0.037(5) 0.035(6) 0.066(6)
OW2 0.222(13) 0.096(7) 0.057(5) 0.030(5) 0.046(7) 0.121(8)
N1 0.009(3) 0.025(4) 0.033(4) 0.009(3) 0.005(3) 0.009(3)
C1 0.018(4) 0.027(4) 0.025(4) 0.003(3) 0.006(3) 0.008(4)
C2 0.014(4) 0.026(4) 0.030(4) 0.007(3) 0.005(3) 0.006(3)
C3 0.022(5) 0.034(5) 0.033(5) 0.009(4) 0.013(4) 0.017(4)
C4 0.016(4) 0.021(4) 0.034(5) 0.002(3) 0.007(3) 0.008(3)
C5 0.016(4) 0.027(5) 0.035(5) 0.005(4) 0.011(4) 0.007(4)
C6 0.018(4) 0.022(4) 0.039(5) 0.009(4) 0.007(4) 0.010(4)
C7 0.016(4) 0.040(5) 0.033(5) 0.009(4) 0.006(3) 0.017(4)
C8 0.015(4) 0.040(5) 0.033(5) 0.010(4) 0.016(4) 0.014(4)
C9 0.022(5) 0.038(5) 0.028(5) 0.010(4) 0.003(4) 0.017(4)

loop_
_atom_type_symbol
_atom_type_description
_atom_type_scat_dispersion_real
_atom_type_scat_dispersion_imag
_atom_type_scat_source
C C 0.0033 0.0016 'International Tables Vol C Tables 4.2.6.8 and 6.1.1.4'
H H 0.0000 0.0000 'International Tables Vol C Tables 4.2.6.8 and 6.1.1.4'
N N 0.0061 0.0033 'International Tables Vol C Tables 4.2.6.8 and 6.1.1.4'
O O 0.0106 0.0060 'International Tables Vol C Tables 4.2.6.8 and 6.1.1.4'
Cu Cu 0.3201 1.2651 'International Tables Vol C Tables 4.2.6.8 and 6.1.1.4'
Gd Gd -0.1653 3.9035 'International Tables Vol C Tables 4.2.6.8 and 6.1.1.4'

loop_
_geom_angle_atom_site_label_1
_geom_angle_atom_site_label_2
_geom_angle_atom_site_label_3
_geom_angle
_geom_angle_site_symmetry_1
_geom_angle_site_symmetry_3
O4 Gd1 O8 91.4(2) 1_545 2_576
O4 Gd1 O9 137.9(2) 1_545 .
O8 Gd1 O9 74.9(2) 2_576 .
O4 Gd1 O10 70.5(2) 1_545 .
O8 Gd1 O10 78.8(2) 2_576 .
O9 Gd1 O10 67.9(2) . .
O4 Gd1 O1 78.6(2) 1_545 2_576
O8 Gd1 O1 127.07(19) 2_576 2_576
O9 Gd1 O1 141.0(2) . 2_576
O10 Gd1 O1 140.3(2) . 2_576
O4 Gd1 O5 149.3(2) 1_545 .
O8 Gd1 O5 87.9(2) 2_576 .
O9 Gd1 O5 71.2(2) . .
O10 Gd1 O5 138.9(2) . .
O1 Gd1 O5 77.47(19) 2_576 .
O4 Gd1 O6 77.3(2) 1_545 2_676
O8 Gd1 O6 154.1(2) 2_576 2_676
O9 Gd1 O6 97.9(3) . 2_676
O10 Gd1 O6 75.5(3) . 2_676
O1 Gd1 O6 73.9(2) 2_576 2_676
O5 Gd1 O6 113.66(19) . 2_676
O4 Gd1 N1 74.4(2) 1_545 2_576
O8 Gd1 N1 64.4(2) 2_576 2_576
O9 Gd1 N1 129.0(2) . 2_576
O10 Gd1 N1 127.6(3) . 2_576
O1 Gd1 N1 62.81(19) 2_576 2_576
O5 Gd1 N1 77.67(19) . 2_576
O6 Gd1 N1 131.8(2) 2_676 2_576
O4 Gd1 O5 124.1(2) 1_545 2_676
O8 Gd1 O5 144.25(19) 2_576 2_676
O9 Gd1 O5 75.1(2) . 2_676
O10 Gd1 O5 107.1(2) . 2_676
O1 Gd1 O5 70.61(18) 2_576 2_676
O5 Gd1 O5 64.1(2) . 2_676
O6 Gd1 O5 50.16(18) 2_676 2_676
N1 Gd1 O5 124.65(19) 2_576 2_676
O4 Gd1 C8 100.1(2) 1_545 2_676
O8 Gd1 C8 162.6(2) 2_576 2_676
O9 Gd1 C8 87.8(2) . 2_676
O10 Gd1 C8 92.7(3) . 2_676
O1 Gd1 C8 68.6(2) 2_576 2_676
O5 Gd1 C8 88.8(2) . 2_676
O6 Gd1 C8 25.0(2) 2_676 2_676
N1 Gd1 C8 131.3(2) 2_576 2_676
O5 Gd1 C8 25.26(19) 2_676 2_676
O12 Cu1 O12 180.0(6) 2_465 .
O12 Cu1 O13 93.7(3) 2_465 2_465
O12 Cu1 O13 86.3(3) . 2_465
O12 Cu1 O13 86.3(3) 2_465 .
O12 Cu1 O13 93.7(3) . .
O13 Cu1 O13 180.0 2_465 .
O12 Cu1 O11 89.3(3) 2_465 .
O12 Cu1 O11 90.7(3) . .
O13 Cu1 O11 91.4(3) 2_465 .
O13 Cu1 O11 88.6(3) . .
O12 Cu1 O11 90.7(3) 2_465 2_465
O12 Cu1 O11 89.3(3) . 2_465
O13 Cu1 O11 88.6(3) 2_465 2_465
O13 Cu1 O11 91.4(3) . 2_465
O11 Cu1 O11 180.0 . 2_465
C6 O1 Gd1 126.9(5) . 2_576
C7 O4 Gd1 158.1(6) . 1_565
C8 O5 Gd1 149.8(6) . .
C8 O5 Gd1 91.2(5) . 2_676
Gd1 O5 Gd1 115.9(2) . 2_676
C8 O6 Gd1 98.0(5) . 2_676
C9 O8 Gd1 127.3(5) . 2_576
C5 N1 C1 119.4(7) . .
C5 N1 Gd1 119.0(5) . 2_576
C1 N1 Gd1 121.3(5) . 2_576
N1 C1 C2 122.6(8) . .
N1 C1 C6 112.7(7) . .
C2 C1 C6 124.7(7) . .
C3 C2 C1 116.5(7) . .
C3 C2 C7 119.7(7) . .
C1 C2 C7 123.8(7) . .
C2 C3 C4 122.0(8) . .
C5 C4 C3 116.7(8) . .
C5 C4 C8 122.5(7) . .
C3 C4 C8 120.8(7) . .
N1 C5 C4 122.7(8) . .
N1 C5 C9 114.0(7) . .
C4 C5 C9 123.3(8) . .
O1 C6 O2 127.3(8) . .
O1 C6 C1 115.6(7) . .
O2 C6 C1 117.1(7) . .
O4 C7 O3 125.8(8) . .
O4 C7 C2 118.0(7) . .
O3 C7 C2 116.2(8) . .
O5 C8 O6 120.1(8) . .
O5 C8 C4 121.4(7) . .
O6 C8 C4 118.0(8) . .
O5 C8 Gd1 63.6(4) . 2_676
O6 C8 Gd1 57.0(4) . 2_676
C4 C8 Gd1 166.1(6) . 2_676
O7 C9 O8 127.5(8) . .
O7 C9 C5 117.3(8) . .
O8 C9 C5 115.2(7) . .

loop_
_geom_bond_atom_site_label_1
_geom_bond_atom_site_label_2
_geom_bond_distance
_geom_bond_site_symmetry_2
Gd1 O4 2.328(6) 1_545
Gd1 O8 2.352(6) 2_576
Gd1 O9 2.411(6) .
Gd1 O10 2.417(7) .
Gd1 O1 2.438(5) 2_576
Gd1 O5 2.470(6) .
Gd1 O6 2.499(6) 2_676
Gd1 N1 2.521(6) 2_576
Gd1 O5 2.644(6) 2_676
Gd1 C8 2.952(8) 2_676
Cu1 O12 1.973(8) 2_465
Cu1 O12 1.973(8) .
Cu1 O13 1.991(7) 2_465
Cu1 O13 1.991(7) .
Cu1 O11 2.398(8) .
Cu1 O11 2.398(8) 2_465
O1 C6 1.241(10) .
O1 Gd1 2.438(5) 2_576
O2 C6 1.242(10) .
O3 C7 1.226(10) .
O4 C7 1.227(10) .
O4 Gd1 2.328(6) 1_565
O5 C8 1.260(10) .
O5 Gd1 2.644(6) 2_676
O6 C8 1.261(10) .
O6 Gd1 2.499(6) 2_676
O7 C9 1.232(10) .
O8 C9 1.262(10) .
O8 Gd1 2.352(6) 2_576
N1 C5 1.328(11) .
N1 C1 1.344(10) .
N1 Gd1 2.521(6) 2_576
C1 C2 1.402(11) .
C1 C6 1.526(11) .
C2 C3 1.376(12) .
C2 C7 1.508(11) .
C3 C4 1.395(11) .
C4 C5 1.393(11) .
C4 C8 1.490(12) .
C5 C9 1.523(12) .
C8 Gd1 2.952(8) 2_676

loop_
_geom_hbond_atom_site_label_D
_geom_hbond_atom_site_label_H
_geom_hbond_atom_site_label_A
_geom_hbond_distance_DH
_geom_hbond_distance_HA
_geom_hbond_distance_DA
_geom_hbond_angle_DHA
_geom_hbond_site_symmetry_A
O9 H9A O1 0.82 1.99 2.719(8) 148.0 1_655
O9 H9B OW1 0.82 2.32 3.078(13) 154.5 2_675
O10 H10A OW1 0.82 2.08 2.764(11) 140.4 .
O10 H10B O11 0.82 2.17 2.839(10) 138.8 2_565
O10 H10B O4 0.82 2.30 2.739(9) 114.0 1_545
O11 H11A O3 0.82 2.11 2.755(12) 135.3 2_575
O11 H11A O13 0.82 2.63 3.080(10) 115.8 .
O11 H11B O3 0.82 2.42 3.091(11) 139.0 1_545
O11 H11B O2 0.82 2.59 3.035(10) 114.9 1_545
O11 H11B O4 0.82 2.61 3.417(10) 167.8 1_545
O12 H12A O7 0.83 2.16 2.832(9) 137.2 1_444
O12 H12B OW1 0.87 2.51 3.341(12) 160.3 2_565
O13 H13A O6 0.82 1.87 2.686(9) 170.7 1_444
O13 H13B O2 0.82 1.86 2.660(9) 165.7 2_475
OW1 H10C O7 0.85 2.18 2.750(11) 124.1 1_554
OW1 H10D O2 0.82 2.45 3.188(12) 150.5 2_575
OW2 H10E O3 0.82 2.07 2.748(11) 140.8 1_445
OW2 H10F O12 0.82 2.21 2.693(16) 118.0 .
OW2 H10F O9 0.82 2.55 2.996(13) 116.1 1_445
